data_7158623
loop_
_publ_author_name
'Chen, Lin'
'Liang, Wei'

_publ_section_title
;
 Phase-transfer catalyzed Michael/ammonolysis cascade reactions of
 enaminones and olefinic azlactones: a new approach to structurally
 diverse quinoline-2,5-diones
;
_journal_name_full 'Organic &amp; Biomolecular Chemistry'
_journal_paper_doi 10.1039/D2OB00096B
_journal_year 2022
_chemical_formula_moiety 'C31 H29 Br N2 O3'
_chemical_formula_sum 'C31 H29 Br N2 O3'
_chemical_formula_weight 557.47
_space_group_crystal_system triclinic
_space_group_IT_number 2
_space_group_name_Hall '-P 1'
_space_group_name_H-M_alt 'P -1'
_atom_sites_solution_hydrogens geom
_atom_sites_solution_primary dual
_audit_creation_date 2021-08-08
_audit_creation_method
;
Olex2 1.3-alpha
(compiled 2020.11.12 svn.r5f609507 for OlexSys, GUI svn.r6272)
;
_audit_update_record
;
2021-08-15 deposited with the CCDC.	2022-03-16 downloaded from the CCDC.
;
_cell_angle_alpha 87.802(5)
_cell_angle_beta 88.240(4)
_cell_angle_gamma 81.951(5)
_cell_formula_units_Z 4
_cell_length_a 10.5937(6)
_cell_length_b 15.3406(11)
_cell_length_c 16.5661(7)
_cell_measurement_reflns_used 4376
_cell_measurement_temperature 250.01(10)
_cell_measurement_theta_max 24.6030
_cell_measurement_theta_min 2.4760
_cell_volume 2662.9(3)
_computing_cell_refinement 'CrysAlisPro 1.171.38.43f (Rigaku OD, 2015)'
_computing_data_collection 'CrysAlisPro 1.171.38.43f (Rigaku OD, 2015)'
_computing_data_reduction 'CrysAlisPro 1.171.38.43f (Rigaku OD, 2015)'
_computing_molecular_graphics 'Olex2 1.3-alpha (Dolomanov et al., 2009)'
_computing_publication_material 'Olex2 1.3-alpha (Dolomanov et al., 2009)'
_computing_structure_refinement 'SHELXL 2018/3 (Sheldrick, 2015)'
_computing_structure_solution 'SHELXT 2018/2 (Sheldrick, 2018)'
_diffrn_ambient_environment N~2~
_diffrn_ambient_temperature 250.01(10)
_diffrn_detector 'CCD plate'
_diffrn_detector_area_resol_mean 5.2684
_diffrn_detector_type AtlasS2
_diffrn_measured_fraction_theta_full 1.000
_diffrn_measured_fraction_theta_max 1.000
_diffrn_measurement_details
;
List of Runs (angles in degrees, time in seconds):

  # Type    Start    End  Width  t~exp~   \w     \q     \k     \f   Frames
#--------------------------------------------------------------------------
  1  \w    -59.00  37.00   1.00    5.00    --   11.90 -57.00 -30.00   96
  2  \w    -15.00  83.00   1.00    5.00    --   11.90  57.00 120.00   98
  3  \w     37.00  63.00   1.00    5.00    --   11.90 178.00 -60.00   26
  4  \w    -14.00  79.00   1.00    5.00    --   11.90  77.00-120.00   93
;
_diffrn_measurement_device 'four-circle diffractometer'
_diffrn_measurement_device_type 'SuperNova, Dual, Cu at zero, AtlasS2'
_diffrn_measurement_method '\w scans'
_diffrn_orient_matrix_type 'CrysAlisPro convention (1999,Acta A55,543-557)'
_diffrn_orient_matrix_UB_11 -0.0281520000
_diffrn_orient_matrix_UB_12 0.0151598000
_diffrn_orient_matrix_UB_13 -0.0371723000
_diffrn_orient_matrix_UB_21 0.0117304000
_diffrn_orient_matrix_UB_22 -0.0434242000
_diffrn_orient_matrix_UB_23 -0.0143780000
_diffrn_orient_matrix_UB_31 -0.0603780000
_diffrn_orient_matrix_UB_32 -0.0082282000
_diffrn_orient_matrix_UB_33 0.0157684000
_diffrn_radiation_monochromator mirror
_diffrn_radiation_probe x-ray
_diffrn_radiation_type 'Mo K\a'
_diffrn_radiation_wavelength 0.71073
_diffrn_reflns_av_R_equivalents 0.0446
_diffrn_reflns_av_unetI/netI 0.0903
_diffrn_reflns_Laue_measured_fraction_full 1.000
_diffrn_reflns_Laue_measured_fraction_max 1.000
_diffrn_reflns_limit_h_max 12
_diffrn_reflns_limit_h_min -12
_diffrn_reflns_limit_k_max 18
_diffrn_reflns_limit_k_min -15
_diffrn_reflns_limit_l_max 19
_diffrn_reflns_limit_l_min -19
_diffrn_reflns_number 19181
_diffrn_reflns_point_group_measured_fraction_full 1.000
_diffrn_reflns_point_group_measured_fraction_max 1.000
_diffrn_reflns_theta_full 25.000
_diffrn_reflns_theta_max 25.000
_diffrn_reflns_theta_min 1.942
_diffrn_source 'micro-focus sealed X-ray tube'
_diffrn_source_type 'SuperNova (Mo) X-ray Source'
_exptl_absorpt_coefficient_mu 1.579
_exptl_absorpt_correction_T_max 1.00000
_exptl_absorpt_correction_T_min 0.59047
_exptl_absorpt_correction_type multi-scan
_exptl_absorpt_process_details
;
CrysAlisPro 1.171.38.43f (Rigaku Oxford Diffraction, 2015)
Empirical absorption correction using spherical harmonics,
 implemented in SCALE3 ABSPACK scaling algorithm.
;
_exptl_crystal_colour colourless
_exptl_crystal_colour_primary colourless
_exptl_crystal_density_diffrn 1.391
_exptl_crystal_description block
_exptl_crystal_F_000 1152
_exptl_crystal_size_max 0.14
_exptl_crystal_size_mid 0.13
_exptl_crystal_size_min 0.12
_refine_diff_density_max 1.175
_refine_diff_density_min -0.555
_refine_diff_density_rms 0.073
_refine_ls_extinction_method none
_refine_ls_goodness_of_fit_ref 1.033
_refine_ls_hydrogen_treatment constr
_refine_ls_matrix_type full
_refine_ls_number_parameters 683
_refine_ls_number_reflns 9378
_refine_ls_number_restraints 6
_refine_ls_restrained_S_all 1.032
_refine_ls_R_factor_all 0.1175
_refine_ls_R_factor_gt 0.0621
_refine_ls_shift/su_max 0.001
_refine_ls_shift/su_mean 0.000
_refine_ls_structure_factor_coef Fsqd
_refine_ls_weighting_details 'w=1/[\s^2^(Fo^2^)+(0.0666P)^2^+0.9671P] where P=(Fo^2^+2Fc^2^)/3'
_refine_ls_weighting_scheme calc
_refine_ls_wR_factor_gt 0.1327
_refine_ls_wR_factor_ref 0.1585
_reflns_Friedel_coverage 0.000
_reflns_number_gt 5817
_reflns_number_total 9378
_reflns_threshold_expression 'I > 2\s(I)'
_cod_data_source_file d2ob00096b2.cif
_cod_data_source_block duibr
_cod_database_code 7158623
_shelx_shelxl_version_number 2018/3
_shelx_space_group_comment
;
The symmetry employed for this shelxl refinement is uniquely defined
by the following loop, which should always be used as a source of
symmetry information in preference to the above space-group names.
They are only intended as comments.
;
_shelx_estimated_absorpt_t_max 0.833
_shelx_estimated_absorpt_t_min 0.809
_reflns_odcompleteness_completeness 99.93
_reflns_odcompleteness_iscentric 1
_reflns_odcompleteness_theta 26.32
_olex2_refinement_description
;
1. Fixed Uiso
 At 1.2 times of:
  All C(H) groups, All C(H,H) groups, All N(H) groups
 At 1.5 times of:
  All C(H,H,H) groups
2. Rigid body (RIGU) restrains
 O3, C16
 with sigma for 1-2 distances of 0.001 and sigma for 1-3 distances of 0.002
 O7, C16
 with sigma for 1-2 distances of 0.001 and sigma for 1-3 distances of 0.002
3. Others
 Sof(O7)=1-FVAR(1)
 Sof(O3)=FVAR(1)
4.a Ternary CH refined with riding coordinates:
 C8(H8), C9(H9), C48(H48), C49(H49)
4.b Secondary CH2 refined with riding coordinates:
 C3(H3A,H3B), C5(H5A,H5B), C34(H34A,H34B), C36(H36A,H36B)
4.c Aromatic/amide H refined with riding coordinates:
 N2(H2), C11(H11), C12(H12), C14(H14), C15(H15), C18(H18), C19(H19), C20(H20),
 C21(H21), C22(H22), C26(H26), C27(H27), C29(H29), C30(H30), N4(H4), C41(H41),
 C42(H42), C44(H44), C45(H45), C51(H51), C52(H52), C54(H54), C55(H55), C58(H58),
  C59(H59), C60(H60), C61(H61), C62(H62)
4.d Idealised Me refined as rotating group:
 C23(H23A,H23B,H23C), C24(H24A,H24B,H24C), C31(H31A,H31B,H31C), C38(H38A,H38B,
 H38C), C39(H39A,H39B,H39C), C46(H46A,H46B,H46C)
;
_olex2_submission_special_instructions 'No special instructions were received'
_oxdiff_exptl_absorpt_empirical_details
;
Empirical correction (ABSPACK) includes:
- Absorption correction using spherical harmonics
- Frame scaling
;
_oxdiff_exptl_absorpt_empirical_full_max 1.599
_oxdiff_exptl_absorpt_empirical_full_min 0.734

loop_
_space_group_symop_operation_xyz
'x, y, z'
'-x, -y, -z'

loop_
_atom_site_label
_atom_site_type_symbol
_atom_site_fract_x
_atom_site_fract_y
_atom_site_fract_z
_atom_site_U_iso_or_equiv
_atom_site_adp_type
_atom_site_occupancy
_atom_site_site_symmetry_order
_atom_site_calc_flag
_atom_site_refinement_flags_posn
_atom_site_refinement_flags_adp
_atom_site_refinement_flags_occupancy
_atom_site_disorder_assembly
_atom_site_disorder_group
Br1 Br 0.08856(5) 0.85125(4) -0.03853(3) 0.0538(2) Uani 1 1 d . . . . .
O1 O -0.1623(3) 1.1677(2) 0.21861(17) 0.0406(8) Uani 1 1 d . . . . .
O2 O 0.2935(3) 0.9322(2) 0.37118(17) 0.0384(8) Uani 1 1 d . . . . .
O3 O -0.106(4) 0.9078(18) 0.459(3) 0.059(8) Uani 0.49(9) 1 d . . P A 1
O7 O -0.144(3) 0.9112(12) 0.420(4) 0.068(10) Uani 0.51(9) 1 d . . P A 2
N1 N 0.2306(3) 1.0781(2) 0.34611(19) 0.0270(9) Uani 1 1 d . . . . .
N2 N 0.0578(3) 0.8884(3) 0.3721(2) 0.0340(9) Uani 1 1 d . . . . .
H2 H 0.116785 0.851019 0.351290 0.041 Uiso 1 1 calc R U . . .
C1 C 0.0280(4) 1.1204(3) 0.2852(2) 0.0275(10) Uani 1 1 d . . . . .
C2 C -0.0615(4) 1.1859(3) 0.2431(2) 0.0325(11) Uani 1 1 d . . . . .
C3 C -0.0209(5) 1.2743(4) 0.2249(3) 0.0501(14) Uani 1 1 d . . . . .
H3A H -0.096139 1.316920 0.215360 0.060 Uiso 1 1 calc R U . . .
H3B H 0.031093 1.271481 0.175577 0.060 Uiso 1 1 calc R U . . .
C4 C 0.0539(4) 1.3060(3) 0.2920(3) 0.0384(12) Uani 1 1 d . . . . .
C5 C 0.1675(4) 1.2357(3) 0.3103(3) 0.0357(12) Uani 1 1 d . . . . .
H5A H 0.233733 1.240464 0.269261 0.043 Uiso 1 1 calc R U . . .
H5B H 0.201516 1.247504 0.361855 0.043 Uiso 1 1 calc R U . . .
C6 C 0.1366(4) 1.1432(3) 0.3134(2) 0.0278(11) Uani 1 1 d . . . . .
C7 C 0.2076(4) 0.9928(3) 0.3601(2) 0.0268(10) Uani 1 1 d . . . . .
C8 C 0.0687(4) 0.9804(3) 0.3638(2) 0.0284(11) Uani 1 1 d . . . . .
H8 H 0.030609 1.008362 0.412721 0.034 Uiso 1 1 calc R U . . .
C9 C -0.0015(4) 1.0276(3) 0.2911(2) 0.0285(11) Uani 1 1 d . . . . .
H9 H -0.093101 1.030482 0.303093 0.034 Uiso 1 1 calc R U . . .
C10 C 0.0264(4) 0.9796(3) 0.2124(2) 0.0279(10) Uani 1 1 d . . . . .
C11 C 0.1340(4) 0.9877(3) 0.1654(3) 0.0395(13) Uani 1 1 d . . . . .
H11 H 0.194280 1.020801 0.183048 0.047 Uiso 1 1 calc R U . . .
C12 C 0.1531(4) 0.9470(4) 0.0922(3) 0.0432(13) Uani 1 1 d . . . . .
H12 H 0.225869 0.953110 0.060851 0.052 Uiso 1 1 calc R U . . .
C13 C 0.0671(4) 0.8985(3) 0.0659(2) 0.0368(12) Uani 1 1 d . . . . .
C14 C -0.0377(5) 0.8863(4) 0.1130(3) 0.0584(16) Uani 1 1 d . . . . .
H14 H -0.095492 0.850877 0.095996 0.070 Uiso 1 1 calc R U . . .
C15 C -0.0566(5) 0.9267(4) 0.1857(3) 0.0504(15) Uani 1 1 d . . . . .
H15 H -0.127697 0.918031 0.217727 0.060 Uiso 1 1 calc R U . . .
C16 C -0.0402(4) 0.8591(3) 0.4107(3) 0.0458(13) Uani 1 1 d . . . . .
C17 C -0.0453(4) 0.7618(3) 0.4151(2) 0.0356(12) Uani 1 1 d . . . . .
C18 C -0.1573(5) 0.7327(4) 0.4402(3) 0.0461(13) Uani 1 1 d . . . . .
H18 H -0.227019 0.773387 0.454796 0.055 Uiso 1 1 calc R U . . .
C19 C -0.1681(5) 0.6444(4) 0.4443(3) 0.0527(15) Uani 1 1 d . . . . .
H19 H -0.245064 0.625852 0.460685 0.063 Uiso 1 1 calc R U . . .
C20 C -0.0660(5) 0.5841(4) 0.4244(3) 0.0496(14) Uani 1 1 d . . . . .
H20 H -0.072799 0.524276 0.427680 0.059 Uiso 1 1 calc R U . . .
C21 C 0.0471(5) 0.6120(4) 0.3994(3) 0.0509(14) Uani 1 1 d . . . . .
H21 H 0.116912 0.570691 0.386199 0.061 Uiso 1 1 calc R U . . .
C22 C 0.0579(4) 0.7001(4) 0.3936(3) 0.0430(13) Uani 1 1 d . . . . .
H22 H 0.134188 0.718413 0.375433 0.052 Uiso 1 1 calc R U . . .
C23 C -0.0324(5) 1.3187(4) 0.3680(3) 0.0655(18) Uani 1 1 d . . . . .
H23A H -0.108836 1.357438 0.355144 0.098 Uiso 1 1 calc R U . . .
H23B H 0.011795 1.343778 0.409127 0.098 Uiso 1 1 calc R U . . .
H23C H -0.053977 1.262669 0.387270 0.098 Uiso 1 1 calc R U . . .
C24 C 0.0986(5) 1.3927(4) 0.2684(4) 0.0721(19) Uani 1 1 d . . . . .
H24A H 0.153052 1.385813 0.221043 0.108 Uiso 1 1 calc R U . . .
H24B H 0.144988 1.411476 0.311935 0.108 Uiso 1 1 calc R U . . .
H24C H 0.026154 1.436063 0.257283 0.108 Uiso 1 1 calc R U . . .
C25 C 0.3566(4) 1.0976(3) 0.3648(2) 0.0277(10) Uani 1 1 d . . . . .
C26 C 0.3894(4) 1.0959(3) 0.4447(2) 0.0312(11) Uani 1 1 d . . . . .
H26 H 0.330836 1.084881 0.485557 0.037 Uiso 1 1 calc R U . . .
C27 C 0.5105(4) 1.1109(3) 0.4633(3) 0.0331(11) Uani 1 1 d . . . . .
H27 H 0.532825 1.110488 0.517152 0.040 Uiso 1 1 calc R U . . .
C28 C 0.5998(4) 1.1265(3) 0.4034(3) 0.0322(11) Uani 1 1 d . . . . .
C29 C 0.5632(4) 1.1282(3) 0.3234(3) 0.0370(12) Uani 1 1 d . . . . .
H29 H 0.621110 1.139590 0.282373 0.044 Uiso 1 1 calc R U . . .
C30 C 0.4431(4) 1.1134(3) 0.3040(2) 0.0347(12) Uani 1 1 d . . . . .
H30 H 0.420330 1.114051 0.250160 0.042 Uiso 1 1 calc R U . . .
C31 C 0.7323(4) 1.1392(4) 0.4252(3) 0.0511(15) Uani 1 1 d . . . . .
H31A H 0.731062 1.160131 0.479120 0.077 Uiso 1 1 calc R U . . .
H31B H 0.763021 1.181508 0.388100 0.077 Uiso 1 1 calc R U . . .
H31C H 0.787428 1.084085 0.422318 0.077 Uiso 1 1 calc R U . . .
Br2 Br 0.59315(6) 0.33666(4) 0.54264(3) 0.0647(2) Uani 1 1 d . . . . .
O4 O 0.3157(3) 0.6703(2) 0.27297(19) 0.0469(9) Uani 1 1 d . . . . .
O5 O 0.7818(3) 0.4352(2) 0.13025(18) 0.0390(8) Uani 1 1 d . . . . .
O6 O 0.3603(4) 0.4203(3) 0.0728(3) 0.1008(18) Uani 1 1 d . . . . .
N3 N 0.7191(3) 0.5808(3) 0.1489(2) 0.0305(9) Uani 1 1 d . . . . .
N4 N 0.5461(3) 0.3930(3) 0.1328(2) 0.0334(9) Uani 1 1 d . . . . .
H4 H 0.604758 0.354099 0.152202 0.040 Uiso 1 1 calc R U . . .
C32 C 0.5102(4) 0.6230(3) 0.2075(3) 0.0353(12) Uani 1 1 d . . . . .
C33 C 0.4111(4) 0.6906(3) 0.2383(3) 0.0444(13) Uani 1 1 d . . . . .
C34 C 0.4246(6) 0.7860(4) 0.2173(5) 0.089(2) Uani 1 1 d . . . . .
H34A H 0.382793 0.802617 0.166619 0.107 Uiso 1 1 calc R U . . .
H34B H 0.379961 0.822442 0.258640 0.107 Uiso 1 1 calc R U . . .
C35 C 0.5561(4) 0.8056(3) 0.2098(3) 0.0387(12) Uani 1 1 d . . . . .
C36 C 0.6442(5) 0.7397(3) 0.1631(3) 0.0572(16) Uani 1 1 d . . . . .
H36A H 0.637643 0.755995 0.106055 0.069 Uiso 1 1 calc R U . . .
H36B H 0.730971 0.743162 0.178278 0.069 Uiso 1 1 calc R U . . .
C37 C 0.6199(4) 0.6468(3) 0.1749(3) 0.0354(12) Uani 1 1 d . . . . .
C38 C 0.5672(6) 0.8977(4) 0.1849(5) 0.094(2) Uani 1 1 d . . . . .
H38A H 0.655593 0.905598 0.181996 0.140 Uiso 1 1 calc R U . . .
H38B H 0.522834 0.936574 0.223617 0.140 Uiso 1 1 calc R U . . .
H38C H 0.530569 0.910763 0.132768 0.140 Uiso 1 1 calc R U . . .
C39 C 0.6096(7) 0.7960(5) 0.2981(4) 0.098(3) Uani 1 1 d . . . . .
H39A H 0.590565 0.741756 0.323302 0.147 Uiso 1 1 calc R U . . .
H39B H 0.570548 0.844539 0.329212 0.147 Uiso 1 1 calc R U . . .
H39C H 0.700327 0.795768 0.295560 0.147 Uiso 1 1 calc R U . . .
C40 C 0.8465(4) 0.6009(3) 0.1289(2) 0.0293(11) Uani 1 1 d . . . . .
C41 C 0.9245(4) 0.6186(3) 0.1890(3) 0.0392(12) Uani 1 1 d . . . . .
H41 H 0.895684 0.619856 0.242617 0.047 Uiso 1 1 calc R U . . .
C42 C 1.0479(4) 0.6348(3) 0.1682(3) 0.0418(13) Uani 1 1 d . . . . .
H42 H 1.100631 0.648172 0.208503 0.050 Uiso 1 1 calc R U . . .
C43 C 1.0937(4) 0.6313(3) 0.0893(3) 0.0354(12) Uani 1 1 d . . . . .
C44 C 1.0119(4) 0.6125(3) 0.0308(3) 0.0344(12) Uani 1 1 d . . . . .
H44 H 1.040394 0.609959 -0.022830 0.041 Uiso 1 1 calc R U . . .
C45 C 0.8894(4) 0.5976(3) 0.0502(2) 0.0325(11) Uani 1 1 d . . . . .
H45 H 0.835845 0.585266 0.009947 0.039 Uiso 1 1 calc R U . . .
C46 C 1.2276(4) 0.6460(4) 0.0674(3) 0.0488(14) Uani 1 1 d . . . . .
H46A H 1.250577 0.692263 0.099036 0.073 Uiso 1 1 calc R U . . .
H46B H 1.233305 0.662404 0.011077 0.073 Uiso 1 1 calc R U . . .
H46C H 1.284659 0.592763 0.078215 0.073 Uiso 1 1 calc R U . . .
C47 C 0.6966(4) 0.4957(3) 0.1396(2) 0.0300(11) Uani 1 1 d . . . . .
C48 C 0.5573(4) 0.4839(3) 0.1395(2) 0.0305(11) Uani 1 1 d . . . . .
H48 H 0.521393 0.514481 0.090582 0.037 Uiso 1 1 calc R U . . .
C49 C 0.4852(4) 0.5290(3) 0.2122(2) 0.0317(11) Uani 1 1 d . . . . .
H49 H 0.393894 0.529328 0.204200 0.038 Uiso 1 1 calc R U . . .
C50 C 0.5178(4) 0.4799(3) 0.2914(2) 0.0298(11) Uani 1 1 d . . . . .
C51 C 0.4493(5) 0.4144(4) 0.3185(3) 0.0502(14) Uani 1 1 d . . . . .
H51 H 0.385286 0.399854 0.286491 0.060 Uiso 1 1 calc R U . . .
C52 C 0.4719(5) 0.3693(4) 0.3918(3) 0.0529(15) Uani 1 1 d . . . . .
H52 H 0.424622 0.324914 0.408560 0.063 Uiso 1 1 calc R U . . .
C53 C 0.5655(5) 0.3916(4) 0.4388(3) 0.0419(13) Uani 1 1 d . . . . .
C54 C 0.6375(5) 0.4540(4) 0.4138(3) 0.0444(13) Uani 1 1 d . . . . .
H54 H 0.702507 0.466991 0.445841 0.053 Uiso 1 1 calc R U . . .
C55 C 0.6139(4) 0.4988(3) 0.3396(3) 0.0403(12) Uani 1 1 d . . . . .
H55 H 0.663440 0.541887 0.322502 0.048 Uiso 1 1 calc R U . . .
C56 C 0.4476(5) 0.3661(4) 0.0974(3) 0.0437(13) Uani 1 1 d . . . . .
C57 C 0.4458(4) 0.2697(3) 0.0904(2) 0.0353(11) Uani 1 1 d . . . . .
C58 C 0.3297(5) 0.2422(4) 0.0755(3) 0.0485(14) Uani 1 1 d . . . . .
H58 H 0.256812 0.283512 0.072195 0.058 Uiso 1 1 calc R U . . .
C59 C 0.3209(6) 0.1554(4) 0.0657(3) 0.0550(15) Uani 1 1 d . . . . .
H59 H 0.242368 0.137884 0.055731 0.066 Uiso 1 1 calc R U . . .
C60 C 0.4279(6) 0.0938(4) 0.0707(3) 0.0562(15) Uani 1 1 d . . . . .
H60 H 0.422056 0.034698 0.063686 0.067 Uiso 1 1 calc R U . . .
C61 C 0.5434(6) 0.1195(4) 0.0859(3) 0.0553(15) Uani 1 1 d . . . . .
H61 H 0.615712 0.077610 0.089588 0.066 Uiso 1 1 calc R U . . .
C62 C 0.5528(5) 0.2078(4) 0.0959(3) 0.0453(13) Uani 1 1 d . . . . .
H62 H 0.631313 0.225090 0.106281 0.054 Uiso 1 1 calc R U . . .

loop_
_atom_site_aniso_label
_atom_site_aniso_U_11
_atom_site_aniso_U_22
_atom_site_aniso_U_33
_atom_site_aniso_U_23
_atom_site_aniso_U_13
_atom_site_aniso_U_12
Br1 0.0675(4) 0.0528(4) 0.0377(3) -0.0151(2) -0.0095(2) 0.0092(3)
O1 0.0287(17) 0.048(2) 0.0449(18) -0.0041(16) -0.0062(14) -0.0037(16)
O2 0.0348(17) 0.029(2) 0.0495(18) -0.0011(15) -0.0060(14) 0.0025(16)
O3 0.055(12) 0.039(6) 0.084(13) -0.016(7) 0.039(11) -0.013(7)
O7 0.049(5) 0.028(5) 0.12(3) 0.008(8) 0.044(10) -0.004(4)
N1 0.0239(18) 0.023(2) 0.0340(19) -0.0017(16) -0.0035(15) -0.0025(17)
N2 0.037(2) 0.027(3) 0.039(2) -0.0032(17) 0.0102(17) -0.0079(19)
C1 0.024(2) 0.028(3) 0.032(2) -0.003(2) 0.0011(18) -0.006(2)
C2 0.032(3) 0.033(3) 0.033(2) -0.004(2) -0.002(2) -0.004(2)
C3 0.045(3) 0.039(4) 0.064(3) 0.001(3) -0.017(3) 0.006(3)
C4 0.032(2) 0.026(3) 0.055(3) -0.005(2) -0.008(2) 0.002(2)
C5 0.030(2) 0.025(3) 0.052(3) -0.005(2) -0.008(2) -0.001(2)
C6 0.028(2) 0.025(3) 0.030(2) -0.0026(19) 0.0011(18) 0.001(2)
C7 0.029(2) 0.024(3) 0.027(2) -0.0057(19) 0.0013(18) -0.002(2)
C8 0.032(2) 0.020(3) 0.033(2) -0.0028(19) 0.0069(19) -0.006(2)
C9 0.021(2) 0.033(3) 0.032(2) -0.004(2) 0.0035(18) -0.005(2)
C10 0.025(2) 0.028(3) 0.031(2) 0.0003(19) -0.0007(19) -0.004(2)
C11 0.029(2) 0.050(4) 0.042(3) -0.014(2) 0.000(2) -0.010(2)
C12 0.037(3) 0.055(4) 0.038(3) -0.013(2) 0.004(2) -0.004(3)
C13 0.045(3) 0.033(3) 0.031(2) -0.006(2) -0.007(2) 0.002(2)
C14 0.066(4) 0.071(5) 0.048(3) -0.021(3) -0.002(3) -0.040(3)
C15 0.043(3) 0.070(4) 0.044(3) -0.016(3) 0.008(2) -0.028(3)
C16 0.043(3) 0.033(3) 0.061(3) -0.006(2) 0.022(2) -0.006(2)
C17 0.041(3) 0.028(3) 0.036(2) -0.002(2) 0.006(2) -0.003(2)
C18 0.044(3) 0.036(4) 0.060(3) -0.005(3) 0.014(2) -0.012(3)
C19 0.055(3) 0.047(4) 0.059(3) -0.004(3) 0.010(3) -0.019(3)
C20 0.069(4) 0.028(3) 0.053(3) -0.004(2) 0.001(3) -0.015(3)
C21 0.057(3) 0.034(4) 0.060(3) -0.007(3) 0.002(3) 0.003(3)
C22 0.043(3) 0.036(4) 0.048(3) -0.005(2) 0.010(2) -0.003(3)
C23 0.050(3) 0.062(5) 0.083(4) -0.037(3) -0.002(3) 0.009(3)
C24 0.054(4) 0.032(4) 0.132(5) 0.004(4) -0.027(4) -0.005(3)
C25 0.022(2) 0.027(3) 0.033(2) -0.0058(19) 0.0005(19) 0.000(2)
C26 0.027(2) 0.033(3) 0.032(2) 0.001(2) 0.0026(19) 0.001(2)
C27 0.035(3) 0.029(3) 0.035(2) -0.003(2) -0.003(2) -0.001(2)
C28 0.022(2) 0.031(3) 0.042(3) -0.006(2) 0.002(2) 0.000(2)
C29 0.030(2) 0.040(3) 0.041(3) -0.002(2) 0.009(2) -0.006(2)
C30 0.034(3) 0.040(3) 0.030(2) -0.005(2) -0.002(2) -0.005(2)
C31 0.026(2) 0.072(5) 0.057(3) -0.016(3) -0.001(2) -0.009(3)
Br2 0.0779(4) 0.0683(5) 0.0403(3) 0.0061(3) 0.0027(3) 0.0136(3)
O4 0.0318(18) 0.053(3) 0.054(2) -0.0092(17) 0.0119(16) -0.0015(17)
O5 0.0346(17) 0.028(2) 0.0520(19) -0.0033(15) 0.0059(15) 0.0055(16)
O6 0.077(3) 0.036(3) 0.193(5) 0.001(3) -0.089(3) -0.002(2)
N3 0.0248(19) 0.024(3) 0.042(2) -0.0068(17) 0.0033(16) -0.0020(17)
N4 0.034(2) 0.025(3) 0.042(2) -0.0020(17) -0.0105(17) -0.0025(18)
C32 0.027(2) 0.036(3) 0.042(3) -0.006(2) 0.007(2) -0.002(2)
C33 0.036(3) 0.033(4) 0.063(3) -0.011(3) 0.016(3) -0.001(2)
C34 0.060(4) 0.052(5) 0.152(7) -0.030(4) 0.032(4) 0.002(4)
C35 0.036(3) 0.028(3) 0.050(3) -0.005(2) 0.010(2) 0.002(2)
C36 0.055(3) 0.028(4) 0.085(4) -0.008(3) 0.026(3) 0.004(3)
C37 0.033(2) 0.025(3) 0.047(3) -0.007(2) 0.006(2) 0.001(2)
C38 0.085(5) 0.045(5) 0.148(7) -0.018(4) 0.035(5) -0.003(4)
C39 0.110(6) 0.109(7) 0.074(4) -0.024(4) -0.005(4) -0.003(5)
C40 0.024(2) 0.024(3) 0.039(2) -0.004(2) 0.004(2) 0.001(2)
C41 0.041(3) 0.037(3) 0.040(3) -0.005(2) 0.008(2) -0.006(2)
C42 0.036(3) 0.049(4) 0.042(3) -0.002(2) -0.012(2) -0.007(2)
C43 0.025(2) 0.035(3) 0.044(3) 0.004(2) 0.000(2) 0.001(2)
C44 0.028(2) 0.037(3) 0.037(2) 0.001(2) 0.005(2) 0.000(2)
C45 0.029(2) 0.034(3) 0.033(2) -0.003(2) -0.0014(19) 0.002(2)
C46 0.027(2) 0.056(4) 0.062(3) 0.004(3) 0.001(2) -0.003(3)
C47 0.028(2) 0.034(3) 0.027(2) -0.004(2) 0.0044(18) -0.001(2)
C48 0.028(2) 0.029(3) 0.034(2) -0.004(2) -0.0045(19) -0.002(2)
C49 0.022(2) 0.034(3) 0.040(2) -0.002(2) 0.0003(19) -0.006(2)
C50 0.026(2) 0.027(3) 0.037(2) -0.005(2) 0.0012(19) -0.005(2)
C51 0.045(3) 0.066(4) 0.046(3) 0.006(3) -0.006(2) -0.029(3)
C52 0.057(3) 0.058(4) 0.049(3) 0.004(3) 0.000(3) -0.027(3)
C53 0.044(3) 0.045(4) 0.035(3) -0.003(2) 0.005(2) 0.001(3)
C54 0.040(3) 0.052(4) 0.041(3) -0.008(3) -0.006(2) -0.005(3)
C55 0.036(3) 0.041(4) 0.046(3) -0.003(2) 0.000(2) -0.013(2)
C56 0.040(3) 0.040(4) 0.052(3) -0.003(3) -0.011(2) -0.008(3)
C57 0.041(3) 0.029(3) 0.037(2) -0.003(2) -0.006(2) -0.009(2)
C58 0.051(3) 0.043(4) 0.053(3) 0.002(3) -0.018(2) -0.011(3)
C59 0.068(4) 0.050(4) 0.053(3) 0.004(3) -0.020(3) -0.025(3)
C60 0.078(4) 0.041(4) 0.054(3) -0.004(3) -0.004(3) -0.025(4)
C61 0.065(4) 0.038(4) 0.061(3) -0.005(3) 0.008(3) 0.000(3)
C62 0.041(3) 0.038(4) 0.059(3) -0.011(3) 0.004(2) -0.010(3)

loop_
_atom_type_symbol
_atom_type_description
_atom_type_scat_dispersion_real
_atom_type_scat_dispersion_imag
_atom_type_scat_source
C C 0.0033 0.0016 'International Tables Vol C Tables 4.2.6.8 and 6.1.1.4'
H H 0.0000 0.0000 'International Tables Vol C Tables 4.2.6.8 and 6.1.1.4'
Br Br -0.2901 2.4595 'International Tables Vol C Tables 4.2.6.8 and 6.1.1.4'
N N 0.0061 0.0033 'International Tables Vol C Tables 4.2.6.8 and 6.1.1.4'
O O 0.0106 0.0060 'International Tables Vol C Tables 4.2.6.8 and 6.1.1.4'

loop_
_geom_angle_atom_site_label_1
_geom_angle_atom_site_label_2
_geom_angle_atom_site_label_3
_geom_angle
_geom_angle_site_symmetry_1
_geom_angle_site_symmetry_3
_geom_angle_publ_flag
C6 N1 C25 121.7(4) . . ?
C7 N1 C6 121.3(3) . . ?
C7 N1 C25 117.0(3) . . ?
C8 N2 H2 118.9 . . ?
C16 N2 H2 118.9 . . ?
C16 N2 C8 122.2(4) . . ?
C2 C1 C9 117.6(4) . . ?
C6 C1 C2 119.9(4) . . ?
C6 C1 C9 122.3(4) . . ?
O1 C2 C1 121.4(5) . . ?
O1 C2 C3 121.1(4) . . ?
C1 C2 C3 117.3(4) . . ?
C2 C3 H3A 108.9 . . ?
C2 C3 H3B 108.9 . . ?
C2 C3 C4 113.4(4) . . ?
H3A C3 H3B 107.7 . . ?
C4 C3 H3A 108.9 . . ?
C4 C3 H3B 108.9 . . ?
C3 C4 C5 108.5(4) . . ?
C3 C4 C23 109.0(4) . . ?
C5 C4 C23 109.1(4) . . ?
C24 C4 C3 111.1(5) . . ?
C24 C4 C5 110.6(4) . . ?
C24 C4 C23 108.4(4) . . ?
C4 C5 H5A 108.7 . . ?
C4 C5 H5B 108.7 . . ?
H5A C5 H5B 107.6 . . ?
C6 C5 C4 114.3(4) . . ?
C6 C5 H5A 108.7 . . ?
C6 C5 H5B 108.7 . . ?
N1 C6 C5 116.1(4) . . ?
C1 C6 N1 120.2(4) . . ?
C1 C6 C5 123.7(4) . . ?
O2 C7 N1 122.1(4) . . ?
O2 C7 C8 122.7(4) . . ?
N1 C7 C8 115.2(4) . . ?
N2 C8 C7 109.7(3) . . ?
N2 C8 H8 107.4 . . ?
N2 C8 C9 113.9(4) . . ?
C7 C8 H8 107.4 . . ?
C7 C8 C9 110.6(3) . . ?
C9 C8 H8 107.4 . . ?
C1 C9 C8 108.2(3) . . ?
C1 C9 H9 107.3 . . ?
C1 C9 C10 112.8(3) . . ?
C8 C9 H9 107.3 . . ?
C10 C9 C8 113.7(3) . . ?
C10 C9 H9 107.3 . . ?
C11 C10 C9 122.0(4) . . ?
C15 C10 C9 120.4(4) . . ?
C15 C10 C11 117.6(4) . . ?
C10 C11 H11 119.7 . . ?
C10 C11 C12 120.5(4) . . ?
C12 C11 H11 119.7 . . ?
C11 C12 H12 119.8 . . ?
C13 C12 C11 120.5(4) . . ?
C13 C12 H12 119.8 . . ?
C12 C13 Br1 119.6(3) . . ?
C12 C13 C14 120.2(4) . . ?
C14 C13 Br1 120.2(4) . . ?
C13 C14 H14 120.4 . . ?
C13 C14 C15 119.3(5) . . ?
C15 C14 H14 120.4 . . ?
C10 C15 C14 121.9(4) . . ?
C10 C15 H15 119.1 . . ?
C14 C15 H15 119.1 . . ?
O3 C16 N2 119.0(9) . . ?
O3 C16 C17 119.6(11) . . ?
O7 C16 N2 119.1(9) . . ?
O7 C16 C17 118.4(13) . . ?
N2 C16 C17 118.7(4) . . ?
C18 C17 C16 118.6(4) . . ?
C18 C17 C22 118.7(5) . . ?
C22 C17 C16 122.8(4) . . ?
C17 C18 H18 119.4 . . ?
C17 C18 C19 121.1(5) . . ?
C19 C18 H18 119.4 . . ?
C18 C19 H19 120.0 . . ?
C20 C19 C18 120.0(5) . . ?
C20 C19 H19 120.0 . . ?
C19 C20 H20 120.1 . . ?
C19 C20 C21 119.8(5) . . ?
C21 C20 H20 120.1 . . ?
C20 C21 H21 119.7 . . ?
C22 C21 C20 120.6(5) . . ?
C22 C21 H21 119.7 . . ?
C17 C22 H22 120.1 . . ?
C21 C22 C17 119.8(5) . . ?
C21 C22 H22 120.1 . . ?
C4 C23 H23A 109.5 . . ?
C4 C23 H23B 109.5 . . ?
C4 C23 H23C 109.5 . . ?
H23A C23 H23B 109.5 . . ?
H23A C23 H23C 109.5 . . ?
H23B C23 H23C 109.5 . . ?
C4 C24 H24A 109.5 . . ?
C4 C24 H24B 109.5 . . ?
C4 C24 H24C 109.5 . . ?
H24A C24 H24B 109.5 . . ?
H24A C24 H24C 109.5 . . ?
H24B C24 H24C 109.5 . . ?
C26 C25 N1 118.2(4) . . ?
C26 C25 C30 120.9(4) . . ?
C30 C25 N1 120.8(3) . . ?
C25 C26 H26 120.6 . . ?
C25 C26 C27 118.9(4) . . ?
C27 C26 H26 120.6 . . ?
C26 C27 H27 119.2 . . ?
C26 C27 C28 121.5(4) . . ?
C28 C27 H27 119.2 . . ?
C27 C28 C29 118.0(4) . . ?
C27 C28 C31 120.4(4) . . ?
C29 C28 C31 121.6(4) . . ?
C28 C29 H29 119.4 . . ?
C30 C29 C28 121.2(4) . . ?
C30 C29 H29 119.4 . . ?
C25 C30 H30 120.2 . . ?
C29 C30 C25 119.5(4) . . ?
C29 C30 H30 120.2 . . ?
C28 C31 H31A 109.5 . . ?
C28 C31 H31B 109.5 . . ?
C28 C31 H31C 109.5 . . ?
H31A C31 H31B 109.5 . . ?
H31A C31 H31C 109.5 . . ?
H31B C31 H31C 109.5 . . ?
C37 N3 C40 121.7(4) . . ?
C47 N3 C37 120.9(4) . . ?
C47 N3 C40 117.4(3) . . ?
C48 N4 H4 118.9 . . ?
C56 N4 H4 118.9 . . ?
C56 N4 C48 122.2(4) . . ?
C33 C32 C49 118.2(4) . . ?
C37 C32 C33 119.6(5) . . ?
C37 C32 C49 122.2(4) . . ?
O4 C33 C32 120.8(5) . . ?
O4 C33 C34 121.4(4) . . ?
C32 C33 C34 117.5(4) . . ?
C33 C34 H34A 108.5 . . ?
C33 C34 H34B 108.5 . . ?
H34A C34 H34B 107.5 . . ?
C35 C34 C33 115.2(5) . . ?
C35 C34 H34A 108.5 . . ?
C35 C34 H34B 108.5 . . ?
C34 C35 C36 114.0(5) . . ?
C34 C35 C38 114.3(5) . . ?
C34 C35 C39 106.0(5) . . ?
C36 C35 C39 104.1(5) . . ?
C38 C35 C36 113.2(4) . . ?
C38 C35 C39 103.8(5) . . ?
C35 C36 H36A 108.5 . . ?
C35 C36 H36B 108.5 . . ?
H36A C36 H36B 107.5 . . ?
C37 C36 C35 115.1(4) . . ?
C37 C36 H36A 108.5 . . ?
C37 C36 H36B 108.5 . . ?
N3 C37 C36 116.4(4) . . ?
C32 C37 N3 119.7(4) . . ?
C32 C37 C36 123.9(4) . . ?
C35 C38 H38A 109.5 . . ?
C35 C38 H38B 109.5 . . ?
C35 C38 H38C 109.5 . . ?
H38A C38 H38B 109.5 . . ?
H38A C38 H38C 109.5 . . ?
H38B C38 H38C 109.5 . . ?
C35 C39 H39A 109.5 . . ?
C35 C39 H39B 109.5 . . ?
C35 C39 H39C 109.5 . . ?
H39A C39 H39B 109.5 . . ?
H39A C39 H39C 109.5 . . ?
H39B C39 H39C 109.5 . . ?
C41 C40 N3 120.0(4) . . ?
C45 C40 N3 119.1(4) . . ?
C45 C40 C41 120.8(4) . . ?
C40 C41 H41 120.6 . . ?
C40 C41 C42 118.7(4) . . ?
C42 C41 H41 120.6 . . ?
C41 C42 H42 119.2 . . ?
C43 C42 C41 121.6(4) . . ?
C43 C42 H42 119.2 . . ?
C42 C43 C44 117.6(4) . . ?
C42 C43 C46 121.5(4) . . ?
C44 C43 C46 120.9(4) . . ?
C43 C44 H44 119.3 . . ?
C45 C44 C43 121.5(4) . . ?
C45 C44 H44 119.3 . . ?
C40 C45 C44 119.8(4) . . ?
C40 C45 H45 120.1 . . ?
C44 C45 H45 120.1 . . ?
C43 C46 H46A 109.5 . . ?
C43 C46 H46B 109.5 . . ?
C43 C46 H46C 109.5 . . ?
H46A C46 H46B 109.5 . . ?
H46A C46 H46C 109.5 . . ?
H46B C46 H46C 109.5 . . ?
O5 C47 N3 122.6(4) . . ?
O5 C47 C48 122.5(4) . . ?
N3 C47 C48 114.8(4) . . ?
N4 C48 C47 109.7(3) . . ?
N4 C48 H48 107.0 . . ?
N4 C48 C49 115.4(4) . . ?
C47 C48 H48 107.0 . . ?
C47 C48 C49 110.4(3) . . ?
C49 C48 H48 107.0 . . ?
C32 C49 C48 106.4(3) . . ?
C32 C49 H49 107.4 . . ?
C32 C49 C50 115.3(4) . . ?
C48 C49 H49 107.4 . . ?
C50 C49 C48 112.5(3) . . ?
C50 C49 H49 107.4 . . ?
C51 C50 C49 119.9(4) . . ?
C51 C50 C55 117.4(4) . . ?
C55 C50 C49 122.7(4) . . ?
C50 C51 H51 118.8 . . ?
C50 C51 C52 122.5(5) . . ?
C52 C51 H51 118.8 . . ?
C51 C52 H52 120.8 . . ?
C53 C52 C51 118.4(5) . . ?
C53 C52 H52 120.8 . . ?
C52 C53 Br2 120.0(4) . . ?
C54 C53 Br2 118.7(4) . . ?
C54 C53 C52 121.3(5) . . ?
C53 C54 H54 120.1 . . ?
C53 C54 C55 119.7(5) . . ?
C55 C54 H54 120.1 . . ?
C50 C55 C54 120.7(5) . . ?
C50 C55 H55 119.7 . . ?
C54 C55 H55 119.7 . . ?
O6 C56 N4 119.8(5) . . ?
O6 C56 C57 121.5(4) . . ?
N4 C56 C57 118.7(4) . . ?
C58 C57 C56 117.5(4) . . ?
C62 C57 C56 123.6(4) . . ?
C62 C57 C58 118.9(5) . . ?
C57 C58 H58 119.5 . . ?
C59 C58 C57 121.0(5) . . ?
C59 C58 H58 119.5 . . ?
C58 C59 H59 120.1 . . ?
C58 C59 C60 119.9(5) . . ?
C60 C59 H59 120.1 . . ?
C59 C60 H60 120.0 . . ?
C61 C60 C59 120.1(6) . . ?
C61 C60 H60 120.0 . . ?
C60 C61 H61 119.9 . . ?
C60 C61 C62 120.2(5) . . ?
C62 C61 H61 119.9 . . ?
C57 C62 C61 119.9(5) . . ?
C57 C62 H62 120.1 . . ?
C61 C62 H62 120.1 . . ?

loop_
_geom_bond_atom_site_label_1
_geom_bond_atom_site_label_2
_geom_bond_distance
_geom_bond_site_symmetry_2
_geom_bond_publ_flag
Br1 C13 1.897(4) . ?
O1 C2 1.226(5) . ?
O2 C7 1.219(5) . ?
O3 C16 1.251(11) . ?
O7 C16 1.275(12) . ?
N1 C6 1.413(5) . ?
N1 C7 1.373(6) . ?
N1 C25 1.453(5) . ?
N2 H2 0.8600 . ?
N2 C8 1.433(6) . ?
N2 C16 1.326(6) . ?
C1 C2 1.455(6) . ?
C1 C6 1.349(6) . ?
C1 C9 1.500(6) . ?
C2 C3 1.496(7) . ?
C3 H3A 0.9700 . ?
C3 H3B 0.9700 . ?
C3 C4 1.518(6) . ?
C4 C5 1.529(6) . ?
C4 C23 1.536(7) . ?
C4 C24 1.507(7) . ?
C5 H5A 0.9700 . ?
C5 H5B 0.9700 . ?
C5 C6 1.498(6) . ?
C7 C8 1.509(6) . ?
C8 H8 0.9800 . ?
C8 C9 1.538(6) . ?
C9 H9 0.9800 . ?
C9 C10 1.522(5) . ?
C10 C11 1.379(6) . ?
C10 C15 1.370(6) . ?
C11 H11 0.9300 . ?
C11 C12 1.381(6) . ?
C12 H12 0.9300 . ?
C12 C13 1.346(6) . ?
C13 C14 1.367(7) . ?
C14 H14 0.9300 . ?
C14 C15 1.372(6) . ?
C15 H15 0.9300 . ?
C16 C17 1.500(7) . ?
C17 C18 1.373(6) . ?
C17 C22 1.390(6) . ?
C18 H18 0.9300 . ?
C18 C19 1.373(7) . ?
C19 H19 0.9300 . ?
C19 C20 1.363(7) . ?
C20 H20 0.9300 . ?
C20 C21 1.374(7) . ?
C21 H21 0.9300 . ?
C21 C22 1.372(7) . ?
C22 H22 0.9300 . ?
C23 H23A 0.9600 . ?
C23 H23B 0.9600 . ?
C23 H23C 0.9600 . ?
C24 H24A 0.9600 . ?
C24 H24B 0.9600 . ?
C24 H24C 0.9600 . ?
C25 C26 1.378(5) . ?
C25 C30 1.379(6) . ?
C26 H26 0.9300 . ?
C26 C27 1.381(6) . ?
C27 H27 0.9300 . ?
C27 C28 1.386(6) . ?
C28 C29 1.389(6) . ?
C28 C31 1.500(6) . ?
C29 H29 0.9300 . ?
C29 C30 1.373(6) . ?
C30 H30 0.9300 . ?
C31 H31A 0.9600 . ?
C31 H31B 0.9600 . ?
C31 H31C 0.9600 . ?
Br2 C53 1.899(5) . ?
O4 C33 1.220(5) . ?
O5 C47 1.211(5) . ?
O6 C56 1.222(6) . ?
N3 C37 1.421(5) . ?
N3 C40 1.452(5) . ?
N3 C47 1.375(6) . ?
N4 H4 0.8600 . ?
N4 C48 1.425(6) . ?
N4 C56 1.333(6) . ?
C32 C33 1.462(6) . ?
C32 C37 1.356(6) . ?
C32 C49 1.500(7) . ?
C33 C34 1.517(8) . ?
C34 H34A 0.9700 . ?
C34 H34B 0.9700 . ?
C34 C35 1.466(7) . ?
C35 C36 1.497(6) . ?
C35 C38 1.476(8) . ?
C35 C39 1.580(8) . ?
C36 H36A 0.9700 . ?
C36 H36B 0.9700 . ?
C36 C37 1.489(7) . ?
C38 H38A 0.9600 . ?
C38 H38B 0.9600 . ?
C38 H38C 0.9600 . ?
C39 H39A 0.9600 . ?
C39 H39B 0.9600 . ?
C39 H39C 0.9600 . ?
C40 C41 1.372(6) . ?
C40 C45 1.368(6) . ?
C41 H41 0.9300 . ?
C41 C42 1.394(6) . ?
C42 H42 0.9300 . ?
C42 C43 1.381(6) . ?
C43 C44 1.384(6) . ?
C43 C46 1.499(6) . ?
C44 H44 0.9300 . ?
C44 C45 1.376(6) . ?
C45 H45 0.9300 . ?
C46 H46A 0.9600 . ?
C46 H46B 0.9600 . ?
C46 H46C 0.9600 . ?
C47 C48 1.512(6) . ?
C48 H48 0.9800 . ?
C48 C49 1.541(5) . ?
C49 H49 0.9800 . ?
C49 C50 1.513(6) . ?
C50 C51 1.374(7) . ?
C50 C55 1.382(6) . ?
C51 H51 0.9300 . ?
C51 C52 1.384(7) . ?
C52 H52 0.9300 . ?
C52 C53 1.367(7) . ?
C53 C54 1.351(7) . ?
C54 H54 0.9300 . ?
C54 C55 1.398(7) . ?
C55 H55 0.9300 . ?
C56 C57 1.491(7) . ?
C57 C58 1.387(6) . ?
C57 C62 1.376(6) . ?
C58 H58 0.9300 . ?
C58 C59 1.364(7) . ?
C59 H59 0.9300 . ?
C59 C60 1.372(8) . ?
C60 H60 0.9300 . ?
C60 C61 1.370(7) . ?
C61 H61 0.9300 . ?
C61 C62 1.389(7) . ?
C62 H62 0.9300 . ?

loop_
_geom_torsion_atom_site_label_1
_geom_torsion_atom_site_label_2
_geom_torsion_atom_site_label_3
_geom_torsion_atom_site_label_4
_geom_torsion
_geom_torsion_site_symmetry_1
_geom_torsion_site_symmetry_2
_geom_torsion_site_symmetry_3
_geom_torsion_site_symmetry_4
_geom_torsion_publ_flag
Br1 C13 C14 C15 -174.9(4) . . . . ?
O1 C2 C3 C4 146.7(4) . . . . ?
O2 C7 C8 N2 -6.9(5) . . . . ?
O2 C7 C8 C9 -133.4(4) . . . . ?
O3 C16 C17 C18 32(3) . . . . ?
O3 C16 C17 C22 -149(3) . . . . ?
O7 C16 C17 C18 -9(4) . . . . ?
O7 C16 C17 C22 170(4) . . . . ?
N1 C7 C8 N2 175.4(3) . . . . ?
N1 C7 C8 C9 48.9(4) . . . . ?
N1 C25 C26 C27 177.5(4) . . . . ?
N1 C25 C30 C29 -177.4(4) . . . . ?
N2 C8 C9 C1 -174.7(3) . . . . ?
N2 C8 C9 C10 -48.5(5) . . . . ?
N2 C16 C17 C18 -167.1(4) . . . . ?
N2 C16 C17 C22 12.0(7) . . . . ?
C1 C2 C3 C4 -38.2(5) . . . . ?
C1 C9 C10 C11 41.4(5) . . . . ?
C1 C9 C10 C15 -138.2(4) . . . . ?
C2 C1 C6 N1 -172.8(3) . . . . ?
C2 C1 C6 C5 5.4(6) . . . . ?
C2 C1 C9 C8 -157.0(3) . . . . ?
C2 C1 C9 C10 76.3(4) . . . . ?
C2 C3 C4 C5 55.0(5) . . . . ?
C2 C3 C4 C23 -63.7(5) . . . . ?
C2 C3 C4 C24 176.8(4) . . . . ?
C3 C4 C5 C6 -42.9(5) . . . . ?
C4 C5 C6 N1 -167.4(3) . . . . ?
C4 C5 C6 C1 14.2(6) . . . . ?
C6 N1 C7 O2 163.6(4) . . . . ?
C6 N1 C7 C8 -18.7(5) . . . . ?
C6 N1 C25 C26 112.1(4) . . . . ?
C6 N1 C25 C30 -70.8(5) . . . . ?
C6 C1 C2 O1 -178.2(4) . . . . ?
C6 C1 C2 C3 6.7(5) . . . . ?
C6 C1 C9 C8 26.8(5) . . . . ?
C6 C1 C9 C10 -100.0(4) . . . . ?
C7 N1 C6 C1 -8.7(5) . . . . ?
C7 N1 C6 C5 172.9(3) . . . . ?
C7 N1 C25 C26 -69.3(5) . . . . ?
C7 N1 C25 C30 107.8(5) . . . . ?
C7 C8 C9 C1 -50.6(4) . . . . ?
C7 C8 C9 C10 75.6(5) . . . . ?
C8 N2 C16 O3 -20(3) . . . . ?
C8 N2 C16 O7 21(4) . . . . ?
C8 N2 C16 C17 178.8(4) . . . . ?
C8 C9 C10 C11 -82.3(5) . . . . ?
C8 C9 C10 C15 98.1(5) . . . . ?
C9 C1 C2 O1 5.4(5) . . . . ?
C9 C1 C2 C3 -169.6(4) . . . . ?
C9 C1 C6 N1 3.3(5) . . . . ?
C9 C1 C6 C5 -178.4(4) . . . . ?
C9 C10 C11 C12 -176.5(4) . . . . ?
C9 C10 C15 C14 176.5(5) . . . . ?
C10 C11 C12 C13 -0.3(8) . . . . ?
C11 C10 C15 C14 -3.1(8) . . . . ?
C11 C12 C13 Br1 174.9(4) . . . . ?
C11 C12 C13 C14 -2.6(8) . . . . ?
C12 C13 C14 C15 2.6(8) . . . . ?
C13 C14 C15 C10 0.3(9) . . . . ?
C15 C10 C11 C12 3.0(7) . . . . ?
C16 N2 C8 C7 149.8(4) . . . . ?
C16 N2 C8 C9 -85.6(5) . . . . ?
C16 C17 C18 C19 179.1(5) . . . . ?
C16 C17 C22 C21 179.7(4) . . . . ?
C17 C18 C19 C20 1.0(8) . . . . ?
C18 C17 C22 C21 -1.2(7) . . . . ?
C18 C19 C20 C21 -0.7(8) . . . . ?
C19 C20 C21 C22 -0.5(8) . . . . ?
C20 C21 C22 C17 1.5(7) . . . . ?
C22 C17 C18 C19 -0.1(7) . . . . ?
C23 C4 C5 C6 75.8(5) . . . . ?
C24 C4 C5 C6 -165.1(4) . . . . ?
C25 N1 C6 C1 169.8(3) . . . . ?
C25 N1 C6 C5 -8.5(5) . . . . ?
C25 N1 C7 O2 -15.0(5) . . . . ?
C25 N1 C7 C8 162.7(3) . . . . ?
C25 C26 C27 C28 -0.7(7) . . . . ?
C26 C25 C30 C29 -0.4(7) . . . . ?
C26 C27 C28 C29 1.1(7) . . . . ?
C26 C27 C28 C31 -177.7(5) . . . . ?
C27 C28 C29 C30 -1.1(7) . . . . ?
C28 C29 C30 C25 0.8(7) . . . . ?
C30 C25 C26 C27 0.4(7) . . . . ?
C31 C28 C29 C30 177.7(5) . . . . ?
Br2 C53 C54 C55 -176.3(3) . . . . ?
O4 C33 C34 C35 154.1(5) . . . . ?
O5 C47 C48 N4 4.1(5) . . . . ?
O5 C47 C48 C49 132.3(4) . . . . ?
O6 C56 C57 C58 -16.8(7) . . . . ?
O6 C56 C57 C62 161.5(5) . . . . ?
N3 C40 C41 C42 177.9(4) . . . . ?
N3 C40 C45 C44 -177.1(4) . . . . ?
N3 C47 C48 N4 -177.6(3) . . . . ?
N3 C47 C48 C49 -49.4(5) . . . . ?
N4 C48 C49 C32 179.9(3) . . . . ?
N4 C48 C49 C50 52.7(5) . . . . ?
N4 C56 C57 C58 161.9(4) . . . . ?
N4 C56 C57 C62 -19.9(7) . . . . ?
C32 C33 C34 C35 -32.5(8) . . . . ?
C32 C49 C50 C51 149.1(4) . . . . ?
C32 C49 C50 C55 -29.9(5) . . . . ?
C33 C32 C37 N3 176.6(4) . . . . ?
C33 C32 C37 C36 -4.1(7) . . . . ?
C33 C32 C49 C48 148.9(4) . . . . ?
C33 C32 C49 C50 -85.7(5) . . . . ?
C33 C34 C35 C36 44.3(8) . . . . ?
C33 C34 C35 C38 176.7(5) . . . . ?
C33 C34 C35 C39 -69.6(7) . . . . ?
C34 C35 C36 C37 -36.1(7) . . . . ?
C35 C36 C37 N3 -164.4(4) . . . . ?
C35 C36 C37 C32 16.4(8) . . . . ?
C37 N3 C40 C41 71.9(6) . . . . ?
C37 N3 C40 C45 -111.3(5) . . . . ?
C37 N3 C47 O5 -167.9(4) . . . . ?
C37 N3 C47 C48 13.8(5) . . . . ?
C37 C32 C33 O4 -174.8(5) . . . . ?
C37 C32 C33 C34 11.8(7) . . . . ?
C37 C32 C49 C48 -30.1(5) . . . . ?
C37 C32 C49 C50 95.3(5) . . . . ?
C38 C35 C36 C37 -169.0(5) . . . . ?
C39 C35 C36 C37 78.9(6) . . . . ?
C40 N3 C37 C32 -167.5(4) . . . . ?
C40 N3 C37 C36 13.2(6) . . . . ?
C40 N3 C47 O5 13.9(6) . . . . ?
C40 N3 C47 C48 -164.4(3) . . . . ?
C40 C41 C42 C43 -1.5(8) . . . . ?
C41 C40 C45 C44 -0.3(7) . . . . ?
C41 C42 C43 C44 1.0(7) . . . . ?
C41 C42 C43 C46 -178.1(5) . . . . ?
C42 C43 C44 C45 -0.2(7) . . . . ?
C43 C44 C45 C40 -0.2(7) . . . . ?
C45 C40 C41 C42 1.1(7) . . . . ?
C46 C43 C44 C45 179.0(5) . . . . ?
C47 N3 C37 C32 14.4(6) . . . . ?
C47 N3 C37 C36 -164.9(4) . . . . ?
C47 N3 C40 C41 -109.9(5) . . . . ?
C47 N3 C40 C45 66.9(5) . . . . ?
C47 C48 C49 C32 54.8(4) . . . . ?
C47 C48 C49 C50 -72.3(5) . . . . ?
C48 N4 C56 O6 -3.5(7) . . . . ?
C48 N4 C56 C57 177.9(4) . . . . ?
C48 C49 C50 C51 -88.7(5) . . . . ?
C48 C49 C50 C55 92.4(5) . . . . ?
C49 C32 C33 O4 6.2(7) . . . . ?
C49 C32 C33 C34 -167.2(5) . . . . ?
C49 C32 C37 N3 -4.4(7) . . . . ?
C49 C32 C37 C36 174.9(4) . . . . ?
C49 C50 C51 C52 -177.8(4) . . . . ?
C49 C50 C55 C54 177.5(4) . . . . ?
C50 C51 C52 C53 0.5(8) . . . . ?
C51 C50 C55 C54 -1.4(7) . . . . ?
C51 C52 C53 Br2 176.2(4) . . . . ?
C51 C52 C53 C54 -2.2(8) . . . . ?
C52 C53 C54 C55 2.0(7) . . . . ?
C53 C54 C55 C50 -0.2(7) . . . . ?
C55 C50 C51 C52 1.2(7) . . . . ?
C56 N4 C48 C47 -150.4(4) . . . . ?
C56 N4 C48 C49 84.2(5) . . . . ?
C56 C57 C58 C59 177.8(4) . . . . ?
C56 C57 C62 C61 -177.7(4) . . . . ?
C57 C58 C59 C60 0.1(8) . . . . ?
C58 C57 C62 C61 0.5(7) . . . . ?
C58 C59 C60 C61 0.4(8) . . . . ?
C59 C60 C61 C62 -0.4(8) . . . . ?
C60 C61 C62 C57 0.0(8) . . . . ?
C62 C57 C58 C59 -0.5(7) . . . . ?
